data_7214973
loop_
_publ_author_name
'Tan, Yu-Hui'
'Wu, Jin-Ji'
'Zhou, Hai-Yun'
'Yang, Li-Fei'
'Ye, Bao-Hui'

_publ_section_title
;
 Anion and pH induced spontaneous resolution of \D- and \L-[M(H2Biim)3]SO4
 (M = Ru2+, Co2+, Ni2+, Mn2+, Fe2+, and Zn2+) enantiomers
;
_journal_issue 23
_journal_name_full CrystEngComm
_journal_page_first 8117
_journal_paper_doi 10.1039/c2ce26334c
_journal_volume 14
_journal_year 2012
_chemical_formula_moiety 'C18 H18 Co N12 O4 S'
_chemical_formula_sum 'C18 H18 Co N12 O4 S'
_chemical_formula_weight 557.43
_chemical_name_systematic
;
?
;
_space_group_IT_number 14
_symmetry_cell_setting monoclinic
_symmetry_space_group_name_Hall '-P 2ybc'
_symmetry_space_group_name_H-M 'P 1 21/c 1'
_atom_sites_solution_hydrogens geom
_atom_sites_solution_primary direct
_atom_sites_solution_secondary difmap
_audit_creation_method SHELXL-97
_cell_angle_alpha 90.00
_cell_angle_beta 99.26(3)
_cell_angle_gamma 90.00
_cell_formula_units_Z 8
_cell_length_a 12.561(3)
_cell_length_b 20.722(4)
_cell_length_c 23.556(5)
_cell_measurement_temperature 273(2)
_cell_volume 6051(2)
_computing_cell_refinement
;
CrysAlis CCD, Oxford Diffraction Ltd.,
Version 1.171.32.29 (release 10-06-2008 CrysAlis171 .NET)
(compiled Jun 10 2008,16:49:55)
;
_computing_data_collection
;
CrysAlis CCD, Oxford Diffraction Ltd.,
Version 1.171.32.29 (release 10-06-2008 CrysAlis171 .NET)
(compiled Jun 10 2008,16:49:55)
;
_computing_data_reduction
;
CrysAlis CCD, Oxford Diffraction Ltd.,
Version 1.171.32.29 (release 10-06-2008 CrysAlis171 .NET)
(compiled Jun 10 2008,16:49:55)
;
_computing_molecular_graphics 'Bruker SHELXTL'
_computing_publication_material 'Bruker SHELXTL'
_computing_structure_refinement 'SHELXL-97 (Sheldrick, 1997)'
_computing_structure_solution 'SHELXS-97 (Sheldrick, 1990)'
_diffrn_ambient_temperature 273(2)
_diffrn_measured_fraction_theta_full 0.996
_diffrn_measured_fraction_theta_max 0.912
_diffrn_measurement_device_type 'CCD area detector'
_diffrn_measurement_method 'phi and omega scans'
_diffrn_radiation_monochromator graphite
_diffrn_radiation_source 'fine-focus sealed tube'
_diffrn_radiation_type MoK\a
_diffrn_radiation_wavelength 0.71073
_diffrn_reflns_av_R_equivalents 0.0288
_diffrn_reflns_av_sigmaI/netI 0.0421
_diffrn_reflns_limit_h_max 16
_diffrn_reflns_limit_h_min -15
_diffrn_reflns_limit_k_max 26
_diffrn_reflns_limit_k_min -27
_diffrn_reflns_limit_l_max 30
_diffrn_reflns_limit_l_min -25
_diffrn_reflns_number 34413
_diffrn_reflns_theta_full 26.00
_diffrn_reflns_theta_max 28.11
_diffrn_reflns_theta_min 1.32
_exptl_absorpt_coefficient_mu 0.678
_exptl_absorpt_correction_T_max 0.8764
_exptl_absorpt_correction_T_min 0.8226
_exptl_absorpt_correction_type multi-scan
_exptl_absorpt_process_details
;
CrysAlis RED, Oxford Diffraction Ltd.,
Version 1.171.32.29 (release 10-06-2008 CrysAlis171 .NET)
(compiled Jun 10 2008,16:49:55)
Empirical absorption correction using spherical harmonics,
implemented in SCALE3 ABSPACK scaling algorithm.
;
_exptl_crystal_colour yellow
_exptl_crystal_density_diffrn 1.224
_exptl_crystal_density_method 'not measured'
_exptl_crystal_description parallelpied
_exptl_crystal_F_000 2280
_exptl_crystal_size_max 0.30
_exptl_crystal_size_mid 0.20
_exptl_crystal_size_min 0.20
_platon_squeeze_details
;
;
_refine_diff_density_max 1.391
_refine_diff_density_min -0.358
_refine_diff_density_rms 0.108
_refine_ls_extinction_method none
_refine_ls_goodness_of_fit_ref 1.077
_refine_ls_hydrogen_treatment constr
_refine_ls_matrix_type full
_refine_ls_number_parameters 649
_refine_ls_number_reflns 13476
_refine_ls_number_restraints 0
_refine_ls_restrained_S_all 1.077
_refine_ls_R_factor_all 0.0753
_refine_ls_R_factor_gt 0.0594
_refine_ls_shift/su_max 0.001
_refine_ls_shift/su_mean 0.000
_refine_ls_structure_factor_coef Fsqd
_refine_ls_weighting_details 'calc w=1/[\s^2^(Fo^2^)+(0.1137P)^2^+2.3517P] where P=(Fo^2^+2Fc^2^)/3'
_refine_ls_weighting_scheme calc
_refine_ls_wR_factor_gt 0.1782
_refine_ls_wR_factor_ref 0.1893
_reflns_number_gt 9990
_reflns_number_total 13476
_reflns_threshold_expression >2sigma(I)
_cod_data_source_file c2ce26334c.txt
_cod_data_source_block rac-2
_cod_depositor_comments
;
The following automatic conversions were performed:

'_symmetry_cell_setting' value 'Monoclinic' changed to 'monoclinic'
according to
/usr/data/users/saulius/automatic-downloads/retrospective/RSC/lib/dictionaries/cif_core.dic
dictionary named 'cif_core.dic' version 2.4.2 from
2011-04-26.

'_exptl_absorpt_correction_type' value 'multi-scan '
changed to 'multi-scan' according to
/usr/data/users/saulius/automatic-downloads/retrospective/RSC/lib/dictionaries/cif_core.dic
dictionary named 'cif_core.dic' version 2.4.2 from 2011-04-26.

Automatic conversion script
Id: cif_fix_values 2281 2013-09-26 08:29:07Z andrius 
;
_cod_original_cell_volume 6052(2)
_cod_original_sg_symbol_H-M P2(1)/c
_cod_database_code 7214973

loop_
_symmetry_equiv_pos_as_xyz
'x, y, z'
'-x, y+1/2, -z+1/2'
'-x, -y, -z'
'x, -y-1/2, z-1/2'

loop_
_atom_site_label
_atom_site_type_symbol
_atom_site_fract_x
_atom_site_fract_y
_atom_site_fract_z
_atom_site_U_iso_or_equiv
_atom_site_adp_type
_atom_site_occupancy
_atom_site_symmetry_multiplicity
_atom_site_calc_flag
_atom_site_refinement_flags
Co1 Co 1.18247(3) 0.20431(2) -0.231846(17) 0.02416(12) Uani 1 1 d .
Co2 Co 1.59370(3) 0.26815(2) 0.093506(17) 0.02509(13) Uani 1 1 d .
S1 S 1.06044(6) 0.28048(5) -0.02859(3) 0.0349(2) Uani 1 1 d .
S2 S 1.71539(6) 0.18444(4) -0.11150(3) 0.02807(18) Uani 1 1 d .
O1 O 1.1477(2) 0.26111(15) -0.05833(12) 0.0497(7) Uani 1 1 d .
O2 O 0.96104(19) 0.29289(13) -0.06998(10) 0.0386(6) Uani 1 1 d .
O3 O 1.0406(2) 0.22556(17) 0.01047(13) 0.0598(8) Uani 1 1 d .
O4 O 1.0912(2) 0.33712(17) 0.00685(13) 0.0588(8) Uani 1 1 d .
O5 O 1.62415(19) 0.19276(13) -0.08047(10) 0.0380(6) Uani 1 1 d .
O6 O 1.81444(18) 0.16925(12) -0.07154(9) 0.0337(5) Uani 1 1 d .
O7 O 1.73034(18) 0.24379(12) -0.14440(10) 0.0335(5) Uani 1 1 d .
O8 O 1.69058(19) 0.13064(12) -0.15355(10) 0.0360(5) Uani 1 1 d .
N1 N 1.2817(2) 0.25251(12) -0.17633(11) 0.0264(5) Uani 1 1 d .
N2 N 1.4425(2) 0.26029(13) -0.12356(11) 0.0286(6) Uani 1 1 d .
H2A H 1.5076 0.2513 -0.1082 0.034 Uiso 1 1 calc R
N3 N 1.3048(2) 0.14794(12) -0.22998(11) 0.0251(5) Uani 1 1 d .
N4 N 1.4719(2) 0.12371(13) -0.19318(12) 0.0308(6) Uani 1 1 d .
H4A H 1.5346 0.1250 -0.1722 0.037 Uiso 1 1 calc R
N5 N 1.1289(2) 0.15719(13) -0.17170(11) 0.0271(5) Uani 1 1 d .
N6 N 1.0044(2) 0.14671(15) -0.11643(12) 0.0356(6) Uani 1 1 d .
H6A H 0.9469 0.1528 -0.1017 0.043 Uiso 1 1 calc R
N7 N 1.0591(2) 0.25819(12) -0.22759(11) 0.0262(5) Uani 1 1 d .
N8 N 0.9071(2) 0.27270(13) -0.19429(12) 0.0300(6) Uani 1 1 d .
H8A H 0.8558 0.2674 -0.1746 0.036 Uiso 1 1 calc R
N9 N 1.1006(2) 0.15374(13) -0.29224(11) 0.0271(5) Uani 1 1 d .
N10 N 1.0491(2) 0.13690(14) -0.38471(12) 0.0325(6) Uani 1 1 d .
H10A H 1.0398 0.1424 -0.4214 0.039 Uiso 1 1 calc R
N11 N 1.2140(2) 0.25510(13) -0.29563(11) 0.0282(6) Uani 1 1 d .
N12 N 1.1692(2) 0.28055(14) -0.38702(12) 0.0334(6) Uani 1 1 d .
H12A H 1.1410 0.2785 -0.4227 0.040 Uiso 1 1 calc R
N13 N 1.7141(2) 0.21150(13) 0.09212(11) 0.0271(5) Uani 1 1 d .
N14 N 1.8622(2) 0.18862(14) 0.05778(12) 0.0337(6) Uani 1 1 d .
H14B H 1.9125 0.1902 0.0370 0.040 Uiso 1 1 calc R
N15 N 1.6468(2) 0.30801(13) 0.02979(11) 0.0269(5) Uani 1 1 d .
N16 N 1.7717(2) 0.31324(14) -0.02521(11) 0.0304(6) Uani 1 1 d .
H16A H 1.8289 0.3051 -0.0397 0.036 Uiso 1 1 calc R
N17 N 1.5631(2) 0.22652(13) 0.16249(11) 0.0271(6) Uani 1 1 d .
N18 N 1.6016(2) 0.21890(14) 0.25671(12) 0.0334(6) Uani 1 1 d .
H18B H 1.6273 0.2276 0.2919 0.040 Uiso 1 1 calc R
N19 N 1.6771(2) 0.32529(13) 0.14762(11) 0.0282(6) Uani 1 1 d .
N20 N 1.7236(2) 0.35784(14) 0.23668(12) 0.0327(6) Uani 1 1 d .
H20A H 1.7301 0.3591 0.2736 0.039 Uiso 1 1 calc R
N21 N 1.4721(2) 0.32573(13) 0.08656(11) 0.0289(6) Uani 1 1 d .
N22 N 1.3074(2) 0.35027(14) 0.04620(12) 0.0330(6) Uani 1 1 d .
H22A H 1.2444 0.3475 0.0257 0.040 Uiso 1 1 calc R
N23 N 1.4928(2) 0.21501(13) 0.04363(11) 0.0269(5) Uani 1 1 d .
N24 N 1.3320(2) 0.20370(14) -0.00863(12) 0.0320(6) Uani 1 1 d .
H24A H 1.2669 0.2118 -0.0246 0.038 Uiso 1 1 calc R
C1 C 1.3782(2) 0.22398(15) -0.16175(13) 0.0264(6) Uani 1 1 d .
C2 C 1.3855(3) 0.31461(16) -0.11344(14) 0.0304(7) Uani 1 1 d .
H2B H 1.4104 0.3486 -0.0891 0.037 Uiso 1 1 calc R
C3 C 1.2850(3) 0.30922(15) -0.14610(13) 0.0284(7) Uani 1 1 d .
H3A H 1.2289 0.3388 -0.1475 0.034 Uiso 1 1 calc R
C4 C 1.3911(2) 0.16560(15) -0.19207(13) 0.0271(6) Uani 1 1 d .
C5 C 1.3323(3) 0.09389(16) -0.25659(14) 0.0314(7) Uani 1 1 d .
H5A H 1.2879 0.0714 -0.2853 0.038 Uiso 1 1 calc R
C6 C 1.4354(3) 0.07806(16) -0.23423(15) 0.0337(7) Uani 1 1 d .
H6B H 1.4742 0.0430 -0.2447 0.040 Uiso 1 1 calc R
C7 C 1.0357(3) 0.18087(16) -0.15916(14) 0.0284(7) Uani 1 1 d .
C8 C 1.1579(3) 0.10692(16) -0.13509(14) 0.0331(7) Uani 1 1 d .
H8B H 1.2193 0.0817 -0.1340 0.040 Uiso 1 1 calc R
C9 C 1.0817(3) 0.09990(18) -0.10045(16) 0.0384(8) Uani 1 1 d .
H9A H 1.0818 0.0694 -0.0715 0.046 Uiso 1 1 calc R
C10 C 0.9967(2) 0.23643(15) -0.19145(13) 0.0265(6) Uani 1 1 d .
C11 C 1.0079(3) 0.31066(16) -0.25502(14) 0.0314(7) Uani 1 1 d .
H11A H 1.0333 0.3357 -0.2827 0.038 Uiso 1 1 calc R
C12 C 0.9133(3) 0.31973(16) -0.23471(14) 0.0334(7) Uani 1 1 d .
H12B H 0.8625 0.3518 -0.2461 0.040 Uiso 1 1 calc R
C13 C 1.1019(3) 0.17702(16) -0.34460(14) 0.0295(7) Uani 1 1 d .
C14 C 1.0453(2) 0.09619(16) -0.29855(15) 0.0310(7) Uani 1 1 d .
H14A H 1.0320 0.0690 -0.2691 0.037 Uiso 1 1 calc R
C15 C 1.0134(3) 0.08634(17) -0.35643(16) 0.0376(8) Uani 1 1 d .
H15A H 0.9743 0.0512 -0.3732 0.045 Uiso 1 1 calc R
C16 C 1.1606(3) 0.23615(16) -0.34631(13) 0.0280(7) Uani 1 1 d .
C17 C 1.2577(3) 0.31421(16) -0.30425(14) 0.0317(7) Uani 1 1 d .
H17A H 1.2984 0.3394 -0.2761 0.038 Uiso 1 1 calc R
C18 C 1.2316(3) 0.32979(18) -0.36068(15) 0.0376(8) Uani 1 1 d .
H18A H 1.2521 0.3669 -0.3783 0.045 Uiso 1 1 calc R
C19 C 1.7765(2) 0.22779(16) 0.05356(13) 0.0277(6) Uani 1 1 d .
C20 C 1.7629(3) 0.15930(17) 0.12221(15) 0.0347(7) Uani 1 1 d .
H20B H 1.7372 0.1373 0.1517 0.042 Uiso 1 1 calc R
C21 C 1.8553(3) 0.14580(18) 0.10104(16) 0.0402(8) Uani 1 1 d .
H21A H 1.9046 0.1134 0.1138 0.048 Uiso 1 1 calc R
C22 C 1.7387(2) 0.28151(16) 0.01850(13) 0.0271(6) Uani 1 1 d .
C23 C 1.6211(3) 0.35760(15) -0.00800(13) 0.0296(7) Uani 1 1 d .
H23A H 1.5614 0.3845 -0.0098 0.036 Uiso 1 1 calc R
C24 C 1.6984(3) 0.36087(16) -0.04273(14) 0.0314(7) Uani 1 1 d .
H24B H 1.7006 0.3899 -0.0726 0.038 Uiso 1 1 calc R
C25 C 1.6128(3) 0.25472(16) 0.21078(14) 0.0295(7) Uani 1 1 d .
C26 C 1.5417(3) 0.16602(18) 0.23735(15) 0.0364(8) Uani 1 1 d .
H26A H 1.5206 0.1330 0.2598 0.044 Uiso 1 1 calc R
C27 C 1.5187(3) 0.17064(16) 0.17907(15) 0.0326(7) Uani 1 1 d .
H27A H 1.4794 0.1409 0.1546 0.039 Uiso 1 1 calc R
C28 C 1.6726(2) 0.31242(16) 0.20202(13) 0.0278(6) Uani 1 1 d .
C29 C 1.7344(3) 0.38194(16) 0.14698(15) 0.0323(7) Uani 1 1 d .
H29A H 1.7504 0.4028 0.1144 0.039 Uiso 1 1 calc R
C30 C 1.7635(3) 0.40183(17) 0.20224(15) 0.0352(7) Uani 1 1 d .
H30A H 1.8032 0.4386 0.2144 0.042 Uiso 1 1 calc R
C31 C 1.3858(3) 0.30590(15) 0.05020(13) 0.0275(6) Uani 1 1 d .
C32 C 1.4483(3) 0.38617(16) 0.10565(15) 0.0335(7) Uani 1 1 d .
H32A H 1.4941 0.4121 0.1310 0.040 Uiso 1 1 calc R
C33 C 1.3460(3) 0.40095(17) 0.08081(15) 0.0357(8) Uani 1 1 d .
H33A H 1.3089 0.4387 0.0863 0.043 Uiso 1 1 calc R
C34 C 1.3970(2) 0.24326(15) 0.02644(13) 0.0270(6) Uani 1 1 d .
C35 C 1.4877(3) 0.15517(16) 0.01840(15) 0.0348(7) Uani 1 1 d .
H35A H 1.5426 0.1246 0.0228 0.042 Uiso 1 1 calc R
C36 C 1.3878(3) 0.14831(17) -0.01433(15) 0.0368(8) Uani 1 1 d .
H36A H 1.3628 0.1125 -0.0363 0.044 Uiso 1 1 calc R

loop_
_atom_site_aniso_label
_atom_site_aniso_U_11
_atom_site_aniso_U_22
_atom_site_aniso_U_33
_atom_site_aniso_U_23
_atom_site_aniso_U_13
_atom_site_aniso_U_12
Co1 0.0213(2) 0.0265(2) 0.0240(2) -0.00296(16) 0.00155(16) -0.00069(16)
Co2 0.0221(2) 0.0288(2) 0.0239(2) 0.00134(16) 0.00194(16) -0.00210(16)
S1 0.0210(4) 0.0583(6) 0.0241(4) -0.0007(4) 0.0003(3) 0.0012(4)
S2 0.0211(4) 0.0382(4) 0.0239(4) 0.0012(3) 0.0008(3) 0.0031(3)
O1 0.0320(14) 0.074(2) 0.0421(15) -0.0041(13) 0.0018(11) 0.0114(13)
O2 0.0246(12) 0.0584(16) 0.0304(12) -0.0010(11) -0.0029(10) 0.0051(11)
O3 0.0363(15) 0.093(2) 0.0474(17) 0.0249(16) -0.0003(13) -0.0032(15)
O4 0.0412(16) 0.079(2) 0.0524(17) -0.0159(16) -0.0035(13) 0.0019(15)
O5 0.0258(12) 0.0552(15) 0.0339(13) 0.0016(11) 0.0073(10) 0.0050(11)
O6 0.0260(12) 0.0463(14) 0.0276(11) 0.0034(10) 0.0009(9) 0.0076(10)
O7 0.0275(12) 0.0413(13) 0.0301(12) 0.0024(10) 0.0000(9) 0.0033(10)
O8 0.0343(13) 0.0423(14) 0.0300(12) -0.0028(10) 0.0013(10) -0.0016(10)
N1 0.0262(13) 0.0248(13) 0.0276(13) -0.0020(10) 0.0028(11) 0.0004(10)
N2 0.0249(13) 0.0334(14) 0.0265(13) -0.0040(11) 0.0008(11) -0.0010(11)
N3 0.0219(13) 0.0269(13) 0.0263(13) -0.0043(10) 0.0031(10) -0.0027(10)
N4 0.0257(14) 0.0294(14) 0.0359(15) -0.0064(11) 0.0010(11) 0.0021(11)
N5 0.0236(13) 0.0312(13) 0.0267(13) -0.0014(10) 0.0044(10) 0.0031(10)
N6 0.0288(15) 0.0440(17) 0.0349(15) 0.0103(13) 0.0079(12) 0.0062(12)
N7 0.0230(13) 0.0291(13) 0.0254(13) -0.0029(10) 0.0000(10) 0.0018(10)
N8 0.0236(13) 0.0361(15) 0.0304(14) 0.0001(11) 0.0045(11) 0.0059(11)
N9 0.0214(13) 0.0310(14) 0.0281(13) -0.0023(11) 0.0020(10) -0.0021(10)
N10 0.0312(15) 0.0376(15) 0.0264(14) -0.0034(11) -0.0030(11) -0.0024(12)
N11 0.0271(14) 0.0329(14) 0.0244(13) -0.0058(11) 0.0038(11) -0.0042(11)
N12 0.0354(16) 0.0384(16) 0.0254(14) 0.0008(11) 0.0024(12) -0.0022(12)
N13 0.0240(13) 0.0309(14) 0.0255(13) 0.0024(10) 0.0016(10) -0.0005(10)
N14 0.0247(14) 0.0430(16) 0.0320(15) 0.0033(12) -0.0001(11) 0.0090(12)
N15 0.0224(13) 0.0325(14) 0.0253(13) 0.0018(11) 0.0024(10) -0.0004(11)
N16 0.0248(14) 0.0391(15) 0.0280(14) 0.0054(11) 0.0065(11) 0.0017(11)
N17 0.0229(13) 0.0313(14) 0.0266(13) -0.0008(11) 0.0028(10) -0.0075(11)
N18 0.0312(15) 0.0429(16) 0.0261(14) 0.0044(12) 0.0044(11) -0.0039(12)
N19 0.0262(14) 0.0312(14) 0.0266(13) 0.0035(11) 0.0023(11) -0.0012(11)
N20 0.0313(15) 0.0376(15) 0.0279(14) -0.0015(11) 0.0009(11) -0.0043(12)
N21 0.0260(14) 0.0296(14) 0.0311(14) 0.0001(11) 0.0045(11) -0.0021(11)
N22 0.0222(13) 0.0356(15) 0.0406(16) -0.0003(12) 0.0034(12) -0.0002(11)
N23 0.0238(13) 0.0305(14) 0.0257(13) 0.0000(10) 0.0017(10) -0.0013(10)
N24 0.0255(14) 0.0359(15) 0.0323(15) -0.0031(11) -0.0022(11) -0.0031(11)
C1 0.0243(15) 0.0294(15) 0.0254(15) -0.0023(12) 0.0034(12) -0.0010(12)
C2 0.0298(17) 0.0303(16) 0.0303(16) -0.0068(13) 0.0023(13) -0.0023(13)
C3 0.0280(16) 0.0269(15) 0.0288(16) -0.0042(12) 0.0004(13) 0.0039(12)
C4 0.0209(15) 0.0324(16) 0.0270(15) -0.0008(12) 0.0010(12) -0.0007(12)
C5 0.0302(17) 0.0291(16) 0.0343(17) -0.0077(13) 0.0040(13) -0.0040(13)
C6 0.0311(17) 0.0279(16) 0.0416(19) -0.0097(14) 0.0040(14) 0.0032(13)
C7 0.0243(15) 0.0323(17) 0.0289(16) -0.0014(13) 0.0050(12) 0.0034(12)
C8 0.0304(17) 0.0328(17) 0.0359(18) 0.0014(14) 0.0043(14) 0.0033(13)
C9 0.0374(19) 0.0396(19) 0.0380(19) 0.0128(15) 0.0058(15) 0.0087(15)
C10 0.0218(15) 0.0326(16) 0.0234(15) -0.0010(12) -0.0017(12) 0.0010(12)
C11 0.0341(18) 0.0294(16) 0.0290(16) 0.0051(13) -0.0005(13) 0.0013(13)
C12 0.0326(18) 0.0319(17) 0.0336(17) 0.0037(13) -0.0009(14) 0.0084(14)
C13 0.0261(16) 0.0333(17) 0.0283(16) -0.0035(13) 0.0016(13) -0.0002(13)
C14 0.0226(15) 0.0296(16) 0.0392(18) -0.0009(13) 0.0001(13) -0.0041(12)
C15 0.0320(18) 0.0328(17) 0.045(2) -0.0057(15) -0.0023(15) -0.0078(14)
C16 0.0248(16) 0.0350(17) 0.0239(15) -0.0011(12) 0.0031(12) 0.0012(13)
C17 0.0304(17) 0.0322(17) 0.0323(17) -0.0036(13) 0.0044(13) -0.0067(13)
C18 0.0380(19) 0.0372(19) 0.0383(19) 0.0048(15) 0.0079(15) -0.0054(15)
C19 0.0216(15) 0.0363(17) 0.0239(15) -0.0009(12) -0.0004(12) 0.0002(12)
C20 0.0359(18) 0.0334(18) 0.0336(18) 0.0066(14) 0.0020(14) 0.0020(14)
C21 0.0354(19) 0.044(2) 0.040(2) 0.0083(16) 0.0009(15) 0.0101(16)
C22 0.0228(15) 0.0353(17) 0.0225(15) 0.0012(12) 0.0015(12) -0.0008(12)
C23 0.0300(17) 0.0307(16) 0.0268(15) 0.0032(13) 0.0003(13) 0.0026(13)
C24 0.0341(17) 0.0308(17) 0.0287(16) 0.0048(13) 0.0036(13) -0.0019(13)
C25 0.0230(15) 0.0371(17) 0.0278(16) 0.0018(13) 0.0024(12) -0.0027(13)
C26 0.0308(18) 0.0396(19) 0.0397(19) 0.0080(15) 0.0090(15) -0.0068(14)
C27 0.0281(17) 0.0336(17) 0.0368(18) 0.0036(14) 0.0076(14) -0.0070(13)
C28 0.0227(15) 0.0327(16) 0.0275(15) 0.0006(12) 0.0023(12) -0.0031(12)
C29 0.0257(16) 0.0334(17) 0.0377(18) 0.0027(14) 0.0051(13) -0.0089(13)
C30 0.0329(18) 0.0337(18) 0.0378(18) -0.0020(14) 0.0019(14) -0.0080(14)
C31 0.0235(15) 0.0310(16) 0.0284(16) 0.0021(12) 0.0050(12) -0.0008(12)
C32 0.0319(17) 0.0326(17) 0.0371(18) -0.0070(14) 0.0086(14) -0.0032(14)
C33 0.0299(17) 0.0333(18) 0.045(2) -0.0044(15) 0.0105(15) 0.0016(14)
C34 0.0223(15) 0.0328(16) 0.0252(15) 0.0011(12) 0.0016(12) -0.0020(12)
C35 0.0351(18) 0.0270(16) 0.0399(19) -0.0019(14) -0.0011(15) 0.0010(14)
C36 0.0391(19) 0.0312(17) 0.0375(19) -0.0051(14) -0.0018(15) -0.0020(14)

loop_
_atom_type_symbol
_atom_type_description
_atom_type_scat_dispersion_real
_atom_type_scat_dispersion_imag
_atom_type_scat_source
C C 0.0033 0.0016 'International Tables Vol C Tables 4.2.6.8 and 6.1.1.4'
H H 0.0000 0.0000 'International Tables Vol C Tables 4.2.6.8 and 6.1.1.4'
N N 0.0061 0.0033 'International Tables Vol C Tables 4.2.6.8 and 6.1.1.4'
O O 0.0106 0.0060 'International Tables Vol C Tables 4.2.6.8 and 6.1.1.4'
S S 0.1246 0.1234 'International Tables Vol C Tables 4.2.6.8 and 6.1.1.4'
Co Co 0.3494 0.9721 'International Tables Vol C Tables 4.2.6.8 and 6.1.1.4'

loop_
_geom_angle_atom_site_label_1
_geom_angle_atom_site_label_2
_geom_angle_atom_site_label_3
_geom_angle
N3 Co1 N9 90.92(11)
N3 Co1 N7 175.36(11)
N9 Co1 N7 90.87(11)
N3 Co1 N11 94.94(11)
N9 Co1 N11 82.72(11)
N7 Co1 N11 89.53(11)
N3 Co1 N5 92.73(11)
N9 Co1 N5 93.39(11)
N7 Co1 N5 82.90(11)
N11 Co1 N5 171.45(11)
N3 Co1 N1 82.68(11)
N9 Co1 N1 172.07(11)
N7 Co1 N1 95.87(11)
N11 Co1 N1 93.12(11)
N5 Co1 N1 91.60(11)
N13 Co2 N19 92.37(11)
N13 Co2 N15 82.89(11)
N19 Co2 N15 91.87(11)
N13 Co2 N21 174.18(11)
N19 Co2 N21 90.84(11)
N15 Co2 N21 92.16(11)
N13 Co2 N23 94.77(11)
N19 Co2 N23 171.97(11)
N15 Co2 N23 92.66(11)
N21 Co2 N23 82.37(11)
N13 Co2 N17 90.30(11)
N19 Co2 N17 83.00(11)
N15 Co2 N17 171.31(11)
N21 Co2 N17 94.92(11)
N23 Co2 N17 93.27(11)
O1 S1 O4 110.43(18)
O1 S1 O2 110.71(15)
O4 S1 O2 110.87(17)
O1 S1 O3 107.31(19)
O4 S1 O3 108.2(2)
O2 S1 O3 109.18(16)
O5 S2 O6 110.82(14)
O5 S2 O7 109.78(14)
O6 S2 O7 110.35(14)
O5 S2 O8 108.84(15)
O6 S2 O8 109.31(14)
O7 S2 O8 107.68(14)
C1 N1 C3 107.1(3)
C1 N1 Co1 113.8(2)
C3 N1 Co1 139.1(2)
C1 N2 C2 107.6(3)
C1 N2 H2A 126.2
C2 N2 H2A 126.2
C4 N3 C5 107.2(3)
C4 N3 Co1 114.0(2)
C5 N3 Co1 138.8(2)
C4 N4 C6 106.9(3)
C4 N4 H4A 126.5
C6 N4 H4A 126.5
C7 N5 C8 107.0(3)
C7 N5 Co1 113.3(2)
C8 N5 Co1 139.6(2)
C7 N6 C9 107.3(3)
C7 N6 H6A 126.3
C9 N6 H6A 126.3
C10 N7 C11 107.0(3)
C10 N7 Co1 113.6(2)
C11 N7 Co1 139.1(2)
C10 N8 C12 106.8(3)
C10 N8 H8A 126.6
C12 N8 H8A 126.6
C13 N9 C14 107.2(3)
C13 N9 Co1 113.8(2)
C14 N9 Co1 138.7(2)
C13 N10 C15 107.2(3)
C13 N10 H10A 126.4
C15 N10 H10A 126.4
C16 N11 C17 106.7(3)
C16 N11 Co1 113.7(2)
C17 N11 Co1 137.8(2)
C16 N12 C18 106.9(3)
C16 N12 H12A 126.5
C18 N12 H12A 126.5
C19 N13 C20 106.7(3)
C19 N13 Co2 114.0(2)
C20 N13 Co2 139.1(2)
C19 N14 C21 107.6(3)
C19 N14 H14B 126.2
C21 N14 H14B 126.2
C22 N15 C23 107.4(3)
C22 N15 Co2 113.3(2)
C23 N15 Co2 139.2(2)
C22 N16 C24 108.0(3)
C22 N16 H16A 126.0
C24 N16 H16A 126.0
C25 N17 C27 106.4(3)
C25 N17 Co2 113.0(2)
C27 N17 Co2 139.7(2)
C25 N18 C26 107.4(3)
C25 N18 H18B 126.3
C26 N18 H18B 126.3
C28 N19 C29 106.7(3)
C28 N19 Co2 114.6(2)
C29 N19 Co2 138.3(2)
C28 N20 C30 107.0(3)
C28 N20 H20A 126.5
C30 N20 H20A 126.5
C31 N21 C32 107.0(3)
C31 N21 Co2 114.6(2)
C32 N21 Co2 138.2(2)
C31 N22 C33 107.4(3)
C31 N22 H22A 126.3
C33 N22 H22A 126.3
C34 N23 C35 106.7(3)
C34 N23 Co2 113.9(2)
C35 N23 Co2 139.4(2)
C34 N24 C36 107.7(3)
C34 N24 H24A 126.2
C36 N24 H24A 126.2
N2 C1 N1 110.3(3)
N2 C1 C4 135.0(3)
N1 C1 C4 114.6(3)
C3 C2 N2 107.1(3)
C3 C2 H2B 126.5
N2 C2 H2B 126.5
N1 C3 C2 107.9(3)
N1 C3 H3A 126.0
C2 C3 H3A 126.0
N4 C4 N3 110.2(3)
N4 C4 C1 135.0(3)
N3 C4 C1 114.8(3)
N3 C5 C6 108.6(3)
N3 C5 H5A 125.7
C6 C5 H5A 125.7
C5 C6 N4 107.2(3)
C5 C6 H6B 126.4
N4 C6 H6B 126.4
N6 C7 N5 110.1(3)
N6 C7 C10 135.4(3)
N5 C7 C10 114.5(3)
C9 C8 N5 108.6(3)
C9 C8 H8B 125.7
N5 C8 H8B 125.7
C8 C9 N6 107.0(3)
C8 C9 H9A 126.5
N6 C9 H9A 126.5
N7 C10 N8 110.7(3)
N7 C10 C7 115.5(3)
N8 C10 C7 133.7(3)
C12 C11 N7 108.3(3)
C12 C11 H11A 125.9
N7 C11 H11A 125.9
C11 C12 N8 107.2(3)
C11 C12 H12B 126.4
N8 C12 H12B 126.4
N9 C13 N10 110.4(3)
N9 C13 C16 114.8(3)
N10 C13 C16 134.7(3)
C15 C14 N9 107.3(3)
C15 C14 H14A 126.3
N9 C14 H14A 126.3
N10 C15 C14 107.8(3)
N10 C15 H15A 126.1
C14 C15 H15A 126.1
N11 C16 N12 110.6(3)
N11 C16 C13 114.4(3)
N12 C16 C13 134.8(3)
C18 C17 N11 108.6(3)
C18 C17 H17A 125.7
N11 C17 H17A 125.7
C17 C18 N12 107.3(3)
C17 C18 H18A 126.4
N12 C18 H18A 126.4
N13 C19 N14 110.4(3)
N13 C19 C22 114.6(3)
N14 C19 C22 135.0(3)
C21 C20 N13 107.8(3)
C21 C20 H20B 126.1
N13 C20 H20B 126.1
C20 C21 N14 107.5(3)
C20 C21 H21A 126.3
N14 C21 H21A 126.3
N16 C22 N15 109.4(3)
N16 C22 C19 135.6(3)
N15 C22 C19 115.0(3)
N15 C23 C24 108.2(3)
N15 C23 H23A 125.9
C24 C23 H23A 125.9
N16 C24 C23 107.0(3)
N16 C24 H24B 126.5
C23 C24 H24B 126.5
N18 C25 N17 110.4(3)
N18 C25 C28 134.4(3)
N17 C25 C28 114.9(3)
C27 C26 N18 107.3(3)
C27 C26 H26A 126.4
N18 C26 H26A 126.4
C26 C27 N17 108.5(3)
C26 C27 H27A 125.8
N17 C27 H27A 125.8
N19 C28 N20 111.0(3)
N19 C28 C25 114.2(3)
N20 C28 C25 134.7(3)
C30 C29 N19 108.0(3)
C30 C29 H29A 126.0
N19 C29 H29A 126.0
C29 C30 N20 107.4(3)
C29 C30 H30A 126.3
N20 C30 H30A 126.3
N21 C31 N22 110.3(3)
N21 C31 C34 114.2(3)
N22 C31 C34 135.5(3)
C33 C32 N21 107.7(3)
C33 C32 H32A 126.2
N21 C32 H32A 126.2
C32 C33 N22 107.7(3)
C32 C33 H33A 126.2
N22 C33 H33A 126.2
N23 C34 N24 110.3(3)
N23 C34 C31 114.7(3)
N24 C34 C31 135.0(3)
C36 C35 N23 108.2(3)
C36 C35 H35A 125.9
N23 C35 H35A 125.9
N24 C36 C35 107.2(3)
N24 C36 H36A 126.4
C35 C36 H36A 126.4

loop_
_geom_bond_atom_site_label_1
_geom_bond_atom_site_label_2
_geom_bond_distance
Co1 N3 1.925(3)
Co1 N9 1.926(3)
Co1 N7 1.926(3)
Co1 N11 1.927(3)
Co1 N5 1.929(3)
Co1 N1 1.933(3)
Co2 N13 1.919(3)
Co2 N19 1.922(3)
Co2 N15 1.924(3)
Co2 N21 1.925(3)
Co2 N23 1.929(3)
Co2 N17 1.932(3)
S1 O1 1.449(3)
S1 O4 1.456(3)
S1 O2 1.478(2)
S1 O3 1.509(3)
S2 O5 1.465(2)
S2 O6 1.468(2)
S2 O7 1.482(2)
S2 O8 1.491(2)
N1 C1 1.342(4)
N1 C3 1.371(4)
N2 C1 1.339(4)
N2 C2 1.375(4)
N2 H2A 0.8600
N3 C4 1.340(4)
N3 C5 1.355(4)
N4 C4 1.339(4)
N4 C6 1.377(4)
N4 H4A 0.8600
N5 C7 1.345(4)
N5 C8 1.364(4)
N6 C7 1.340(4)
N6 C9 1.381(4)
N6 H6A 0.8600
N7 C10 1.325(4)
N7 C11 1.371(4)
N8 C10 1.347(4)
N8 C12 1.374(4)
N8 H8A 0.8600
N9 C13 1.327(4)
N9 C14 1.376(4)
N10 C13 1.350(4)
N10 C15 1.356(4)
N10 H10A 0.8600
N11 C16 1.331(4)
N11 C17 1.371(4)
N12 C16 1.346(4)
N12 C18 1.372(5)
N12 H12A 0.8600
N13 C19 1.335(4)
N13 C20 1.381(4)
N14 C19 1.339(4)
N14 C21 1.364(5)
N14 H14B 0.8600
N15 C22 1.343(4)
N15 C23 1.364(4)
N16 C22 1.342(4)
N16 C24 1.368(4)
N16 H16A 0.8600
N17 C25 1.341(4)
N17 C27 1.369(4)
N18 C25 1.338(4)
N18 C26 1.365(5)
N18 H18B 0.8600
N19 C28 1.319(4)
N19 C29 1.379(4)
N20 C28 1.340(4)
N20 C30 1.368(4)
N20 H20A 0.8600
N21 C31 1.334(4)
N21 C32 1.380(4)
N22 C31 1.339(4)
N22 C33 1.370(4)
N22 H22A 0.8600
N23 C34 1.341(4)
N23 C35 1.372(4)
N24 C34 1.343(4)
N24 C36 1.363(4)
N24 H24A 0.8600
C1 C4 1.427(4)
C2 C3 1.374(4)
C2 H2B 0.9300
C3 H3A 0.9300
C5 C6 1.358(5)
C5 H5A 0.9300
C6 H6B 0.9300
C7 C10 1.423(4)
C8 C9 1.361(5)
C8 H8B 0.9300
C9 H9A 0.9300
C11 C12 1.363(5)
C11 H11A 0.9300
C12 H12B 0.9300
C13 C16 1.434(5)
C14 C15 1.373(5)
C14 H14A 0.9300
C15 H15A 0.9300
C17 C18 1.356(5)
C17 H17A 0.9300
C18 H18A 0.9300
C19 C22 1.421(4)
C20 C21 1.364(5)
C20 H20B 0.9300
C21 H21A 0.9300
C23 C24 1.368(5)
C23 H23A 0.9300
C24 H24B 0.9300
C25 C28 1.444(4)
C26 C27 1.360(5)
C26 H26A 0.9300
C27 H27A 0.9300
C29 C30 1.358(5)
C29 H29A 0.9300
C30 H30A 0.9300
C31 C34 1.429(4)
C32 C33 1.359(5)
C32 H32A 0.9300
C33 H33A 0.9300
C35 C36 1.370(5)
C35 H35A 0.9300
C36 H36A 0.9300

loop_
_platon_squeeze_void_nr
_platon_squeeze_void_average_x
_platon_squeeze_void_average_y
_platon_squeeze_void_average_z
_platon_squeeze_void_volume
_platon_squeeze_void_count_electrons
_platon_squeeze_void_content
1 -0.009 0.000 -0.006 1114 254 ' '
2 -0.026 0.500 0.846 1114 254 ' '
